data_4331146
loop_
_publ_author_name
'Ivan \<Salitro\<s'
'Roman Bo\<ca'
'Radovan Herchel'
'J\'an Moncol'
'Ivan Nemec'
'Mario Ruben'
'Franz Renz'

_publ_section_title
;
 Mixed-Valence Heptanuclear Iron Complexes with Ferromagnetic Interaction
;
_journal_name_full 'Inorganic Chemistry'
_journal_page_first 12755
_journal_page_last 12767
_journal_paper_doi 10.1021/ic3015833
_journal_volume 51
_journal_year 2012
_chemical_formula_moiety 'C21 H25 Cl Fe N3 O4'
_chemical_formula_sum 'C21 H25 Cl Fe N3 O4'
_chemical_formula_weight 474.74
_chemical_name_systematic
;
 chlorido-(N,N'-bis(2-oxy-3-methoxy-benzylidene)
-1,6-diamino-4-azahexane)-iron(iii)
;
_space_group_IT_number 14
_symmetry_cell_setting monoclinic
_symmetry_space_group_name_Hall '-P 2ybc'
_symmetry_space_group_name_H-M 'P 1 21/c 1'
_atom_sites_solution_hydrogens geom
_atom_sites_solution_primary direct
_atom_sites_solution_secondary difmap
_audit_creation_method SHELXL-97
_cell_angle_alpha 90.00
_cell_angle_beta 109.064(8)
_cell_angle_gamma 90.00
_cell_formula_units_Z 4
_cell_length_a 9.9099(7)
_cell_length_b 20.5346(12)
_cell_length_c 10.9418(8)
_cell_measurement_reflns_used 6706
_cell_measurement_temperature 100(2)
_cell_measurement_theta_max 33.2808
_cell_measurement_theta_min 2.9369
_cell_volume 2104.5(3)
_computing_cell_refinement 'CrysAlis RED, Oxford Diffraction Ltd.'
_computing_data_collection 'CrysAlis CCD, Oxford Diffraction Ltd.'
_computing_data_reduction 'CrysAlis RED, Oxford Diffraction Ltd.'
_computing_molecular_graphics 'MERCURY (Macrae et al., 2006)'
_computing_publication_material ' enCIFer (Allen et al., 2004)'
_computing_structure_refinement 'SHELXL97 (Sheldrick, 2008)'
_computing_structure_solution 'SHELXS97 (Sheldrick, 2008)'
_diffrn_ambient_temperature 100(2)
_diffrn_detector_area_resol_mean 8.3611
_diffrn_measured_fraction_theta_full 0.998
_diffrn_measured_fraction_theta_max 0.998
_diffrn_measurement_device_type 'Goniometer KM4/Xcalibur detector: Sapphire2 (large Be window)'
_diffrn_measurement_method
;
Rotation method data acquisition using omega and phi scans
;
_diffrn_radiation_monochromator graphite
_diffrn_radiation_source 'fine-focus sealed tube'
_diffrn_radiation_type MoK\a
_diffrn_radiation_wavelength 0.71073
_diffrn_reflns_av_R_equivalents 0.0732
_diffrn_reflns_av_sigmaI/netI 0.0904
_diffrn_reflns_limit_h_max 10
_diffrn_reflns_limit_h_min -11
_diffrn_reflns_limit_k_max 24
_diffrn_reflns_limit_k_min -23
_diffrn_reflns_limit_l_max 13
_diffrn_reflns_limit_l_min -12
_diffrn_reflns_number 16738
_diffrn_reflns_theta_full 25.00
_diffrn_reflns_theta_max 25.00
_diffrn_reflns_theta_min 2.94
_exptl_absorpt_coefficient_mu 0.877
_exptl_absorpt_correction_T_max 1.00000
_exptl_absorpt_correction_T_min 0.29743
_exptl_absorpt_correction_type multi-scan
_exptl_absorpt_process_details
;
CrysAlis RED, Oxford Diffraction Ltd.,
Version 1.171.33.52 (release 06-11-2009 CrysAlis171 .NET)
(compiled Nov  6 2009,16:24:50)
empirical absorption correction using spherical harmonics,
 implemented in SCALE3 ABSPACK scaling algorithm.
;
_exptl_crystal_colour black
_exptl_crystal_density_diffrn 1.498
_exptl_crystal_description prism
_exptl_crystal_F_000 988
_exptl_crystal_size_max 0.35
_exptl_crystal_size_mid 0.28
_exptl_crystal_size_min 0.22
_refine_diff_density_max 0.468
_refine_diff_density_min -0.349
_refine_diff_density_rms 0.071
_refine_ls_extinction_method none
_refine_ls_goodness_of_fit_ref 0.898
_refine_ls_hydrogen_treatment constr
_refine_ls_matrix_type full
_refine_ls_number_parameters 273
_refine_ls_number_reflns 3697
_refine_ls_number_restraints 0
_refine_ls_restrained_S_all 0.898
_refine_ls_R_factor_all 0.0816
_refine_ls_R_factor_gt 0.0386
_refine_ls_shift/su_max 0.001
_refine_ls_shift/su_mean 0.000
_refine_ls_structure_factor_coef Fsqd
_refine_ls_weighting_details 'calc w=1/[\s^2^(Fo^2^)+(0.0347P)^2^+0.0000P] where P=(Fo^2^+2Fc^2^)/3'
_refine_ls_weighting_scheme calc
_refine_ls_wR_factor_gt 0.0680
_refine_ls_wR_factor_ref 0.0741
_reflns_number_gt 2362
_reflns_number_total 3697
_reflns_threshold_expression >2sigma(I)
_cod_data_source_file ic3015833_si_002_2.cif
_cod_data_source_block 2c
_cod_original_cell_volume 2104.5(2)
_cod_database_code 4331146

loop_
_symmetry_equiv_pos_as_xyz
'x, y, z'
'-x, y+1/2, -z+1/2'
'-x, -y, -z'
'x, -y-1/2, z-1/2'

loop_
_atom_site_label
_atom_site_type_symbol
_atom_site_fract_x
_atom_site_fract_y
_atom_site_fract_z
_atom_site_U_iso_or_equiv
_atom_site_adp_type
_atom_site_occupancy
_atom_site_symmetry_multiplicity
_atom_site_calc_flag
_atom_site_refinement_flags
C1 C 0.7235(3) 0.11248(14) 0.6455(3) 0.0136(7) Uani 1 1 d .
C2 C 0.6857(3) 0.05757(15) 0.5622(3) 0.0178(7) Uani 1 1 d .
C3 C 0.5938(3) 0.06337(15) 0.4381(3) 0.0232(8) Uani 1 1 d .
H3 H 0.5724 0.0263 0.3832 0.028 Uiso 1 1 calc R
C4 C 0.5319(3) 0.12288(16) 0.3922(3) 0.0275(8) Uani 1 1 d .
H4 H 0.4672 0.1262 0.3065 0.033 Uiso 1 1 calc R
C5 C 0.5632(3) 0.17676(15) 0.4693(3) 0.0211(7) Uani 1 1 d .
H5 H 0.5182 0.2171 0.4377 0.025 Uiso 1 1 calc R
C6 C 0.6621(3) 0.17312(15) 0.5959(3) 0.0146(7) Uani 1 1 d .
C7 C 0.7010(3) 0.23327(15) 0.6658(3) 0.0164(7) Uani 1 1 d .
H7 H 0.6493 0.2711 0.6276 0.020 Uiso 1 1 calc R
C8 C 0.8325(3) 0.30404(14) 0.8369(3) 0.0166(7) Uani 1 1 d .
H8A H 0.7925 0.3076 0.9086 0.020 Uiso 1 1 calc R
H8B H 0.7904 0.3389 0.7735 0.020 Uiso 1 1 calc R
C9 C 0.9927(3) 0.31085(14) 0.8881(3) 0.0192(7) Uani 1 1 d .
H9A H 1.0312 0.3133 0.8153 0.023 Uiso 1 1 calc R
H9B H 1.0194 0.3513 0.9397 0.023 Uiso 1 1 calc R
C10 C 1.2107(3) 0.25325(15) 1.0098(3) 0.0185(7) Uani 1 1 d .
H10A H 1.2473 0.2952 1.0521 0.022 Uiso 1 1 calc R
H10B H 1.2399 0.2496 0.9318 0.022 Uiso 1 1 calc R
C11 C 1.2787(3) 0.19829(14) 1.1017(3) 0.0184(7) Uani 1 1 d .
H11A H 1.2498 0.2026 1.1798 0.022 Uiso 1 1 calc R
H11B H 1.3837 0.2036 1.1291 0.022 Uiso 1 1 calc R
C12 C 1.2416(3) 0.12960(15) 1.0476(3) 0.0167(7) Uani 1 1 d .
H12A H 1.2630 0.1254 0.9656 0.020 Uiso 1 1 calc R
H12B H 1.3007 0.0975 1.1098 0.020 Uiso 1 1 calc R
C13 C 1.0580(3) 0.07534(13) 1.1003(2) 0.0138(7) Uani 1 1 d .
H13 H 1.1339 0.0513 1.1585 0.017 Uiso 1 1 calc R
C14 C 0.9155(3) 0.06346(13) 1.1036(3) 0.0126(7) Uani 1 1 d .
C15 C 0.8931(3) 0.00919(14) 1.1724(3) 0.0159(7) Uani 1 1 d .
H15 H 0.9710 -0.0187 1.2142 0.019 Uiso 1 1 calc R
C16 C 0.7607(3) -0.00418(15) 1.1803(3) 0.0180(7) Uani 1 1 d .
H16 H 0.7466 -0.0409 1.2275 0.022 Uiso 1 1 calc R
C17 C 0.6478(3) 0.03667(14) 1.1183(3) 0.0160(7) Uani 1 1 d .
H17 H 0.5555 0.0269 1.1217 0.019 Uiso 1 1 calc R
C18 C 0.6660(3) 0.09111(13) 1.0520(3) 0.0126(7) Uani 1 1 d .
C19 C 0.8027(3) 0.10754(13) 1.0462(3) 0.0122(7) Uani 1 1 d .
C20 C 0.7501(4) -0.05158(16) 0.5314(3) 0.0333(9) Uani 1 1 d .
H20A H 0.6518 -0.0637 0.4819 0.050 Uiso 1 1 calc R
H20B H 0.7994 -0.0891 0.5817 0.050 Uiso 1 1 calc R
H20C H 0.8001 -0.0378 0.4719 0.050 Uiso 1 1 calc R
C21 C 0.5133(3) 0.13927(15) 0.8599(3) 0.0203(7) Uani 1 1 d .
H21A H 0.5802 0.1698 0.8414 0.030 Uiso 1 1 calc R
H21B H 0.4160 0.1565 0.8246 0.030 Uiso 1 1 calc R
H21C H 0.5187 0.0971 0.8199 0.030 Uiso 1 1 calc R
N1 N 0.7993(2) 0.24024(11) 0.7751(2) 0.0138(5) Uani 1 1 d .
N2 N 1.0527(2) 0.25378(11) 0.9696(2) 0.0155(6) Uani 1 1 d .
H1N2 H 1.0304 0.2594 1.0452 0.019 Uiso 1 1 calc R
N3 N 1.0902(2) 0.11604(11) 1.0243(2) 0.0118(5) Uani 1 1 d .
O1 O 0.81097(19) 0.10419(9) 0.76360(17) 0.0156(5) Uani 1 1 d .
O2 O 0.82250(18) 0.16310(9) 0.99414(16) 0.0129(4) Uani 1 1 d .
O3 O 0.7489(2) 0.00059(10) 0.61669(18) 0.0215(5) Uani 1 1 d .
O4 O 0.54984(19) 0.13122(9) 0.99740(18) 0.0172(5) Uani 1 1 d .
Cl1 Cl 1.07660(7) 0.16821(4) 0.73430(6) 0.01803(18) Uani 1 1 d .
Fe1 Fe 0.93559(4) 0.16642(2) 0.87623(4) 0.01294(13) Uani 1 1 d .

loop_
_atom_site_aniso_label
_atom_site_aniso_U_11
_atom_site_aniso_U_22
_atom_site_aniso_U_33
_atom_site_aniso_U_23
_atom_site_aniso_U_13
_atom_site_aniso_U_12
C1 0.0098(16) 0.0193(18) 0.0126(16) 0.0024(14) 0.0048(13) 0.0006(13)
C2 0.0153(17) 0.0202(19) 0.0171(17) 0.0019(15) 0.0041(14) 0.0016(14)
C3 0.0256(19) 0.0211(19) 0.0189(17) -0.0021(16) 0.0016(15) -0.0045(15)
C4 0.0230(19) 0.033(2) 0.0174(18) 0.0078(18) -0.0067(15) -0.0017(16)
C5 0.0154(17) 0.023(2) 0.0211(17) 0.0075(16) 0.0007(14) 0.0012(15)
C6 0.0076(15) 0.0213(18) 0.0141(15) 0.0030(16) 0.0026(12) 0.0004(14)
C7 0.0136(17) 0.0182(18) 0.0199(18) 0.0081(15) 0.0089(15) 0.0043(14)
C8 0.0238(18) 0.0122(17) 0.0160(16) 0.0042(14) 0.0093(14) 0.0036(14)
C9 0.0263(18) 0.0134(17) 0.0191(17) 0.0012(14) 0.0093(15) -0.0027(14)
C10 0.0184(17) 0.0206(18) 0.0176(17) -0.0024(15) 0.0072(14) -0.0048(14)
C11 0.0105(16) 0.0277(19) 0.0166(16) -0.0012(16) 0.0041(13) -0.0024(14)
C12 0.0134(17) 0.0244(19) 0.0126(16) -0.0015(15) 0.0049(14) 0.0014(14)
C13 0.0160(17) 0.0152(16) 0.0065(15) 0.0002(14) -0.0013(13) 0.0072(14)
C14 0.0148(17) 0.0140(16) 0.0101(15) -0.0031(14) 0.0056(13) -0.0022(13)
C15 0.0194(18) 0.0144(17) 0.0119(16) -0.0001(14) 0.0026(14) 0.0038(14)
C16 0.0263(19) 0.0142(17) 0.0154(16) 0.0008(15) 0.0095(15) -0.0037(15)
C17 0.0166(17) 0.0183(17) 0.0153(16) -0.0035(15) 0.0084(14) -0.0061(14)
C18 0.0123(16) 0.0128(16) 0.0126(16) -0.0047(14) 0.0038(13) 0.0005(13)
C19 0.0199(17) 0.0096(17) 0.0079(15) -0.0033(13) 0.0058(13) -0.0027(14)
C20 0.044(2) 0.031(2) 0.0230(19) -0.0045(17) 0.0082(17) 0.0159(17)
C21 0.0165(17) 0.0234(18) 0.0184(17) 0.0011(15) 0.0023(14) -0.0009(14)
N1 0.0163(14) 0.0112(14) 0.0151(14) 0.0043(12) 0.0069(12) -0.0007(11)
N2 0.0169(14) 0.0171(14) 0.0138(14) 0.0013(12) 0.0069(11) 0.0011(11)
N3 0.0134(14) 0.0134(13) 0.0084(12) -0.0014(11) 0.0032(11) 0.0021(11)
O1 0.0171(11) 0.0158(11) 0.0099(11) 0.0025(9) -0.0008(9) 0.0022(9)
O2 0.0134(10) 0.0099(10) 0.0145(10) 0.0015(10) 0.0032(8) 0.0003(9)
O3 0.0262(13) 0.0176(12) 0.0158(11) -0.0027(10) 0.0001(10) 0.0051(10)
O4 0.0151(11) 0.0191(12) 0.0168(11) 0.0010(10) 0.0044(9) 0.0018(10)
Cl1 0.0200(4) 0.0218(4) 0.0138(4) 0.0028(4) 0.0075(3) 0.0025(4)
Fe1 0.0136(2) 0.0138(2) 0.0111(2) 0.0019(2) 0.00359(17) 0.0005(2)

loop_
_atom_type_symbol
_atom_type_description
_atom_type_scat_dispersion_real
_atom_type_scat_dispersion_imag
_atom_type_scat_source
C C 0.0033 0.0016 'International Tables Vol C Tables 4.2.6.8 and 6.1.1.4'
H H 0.0000 0.0000 'International Tables Vol C Tables 4.2.6.8 and 6.1.1.4'
N N 0.0061 0.0033 'International Tables Vol C Tables 4.2.6.8 and 6.1.1.4'
O O 0.0106 0.0060 'International Tables Vol C Tables 4.2.6.8 and 6.1.1.4'
Cl Cl 0.1484 0.1585 'International Tables Vol C Tables 4.2.6.8 and 6.1.1.4'
Fe Fe 0.3463 0.8444 'International Tables Vol C Tables 4.2.6.8 and 6.1.1.4'

loop_
_geom_angle_atom_site_label_1
_geom_angle_atom_site_label_2
_geom_angle_atom_site_label_3
_geom_angle
O1 C1 C6 123.8(3)
O1 C1 C2 118.7(3)
C6 C1 C2 117.5(3)
O3 C2 C3 124.6(3)
O3 C2 C1 114.3(2)
C3 C2 C1 121.2(3)
C2 C3 C4 120.5(3)
C2 C3 H3 119.7
C4 C3 H3 119.7
C5 C4 C3 120.4(3)
C5 C4 H4 119.8
C3 C4 H4 119.8
C4 C5 C6 120.5(3)
C4 C5 H5 119.7
C6 C5 H5 119.7
C5 C6 C1 119.8(3)
C5 C6 C7 117.1(3)
C1 C6 C7 123.0(3)
N1 C7 C6 125.7(3)
N1 C7 H7 117.2
C6 C7 H7 117.2
N1 C8 C9 107.8(2)
N1 C8 H8A 110.2
C9 C8 H8A 110.2
N1 C8 H8B 110.2
C9 C8 H8B 110.2
H8A C8 H8B 108.5
N2 C9 C8 108.6(2)
N2 C9 H9A 110.0
C8 C9 H9A 110.0
N2 C9 H9B 110.0
C8 C9 H9B 110.0
H9A C9 H9B 108.4
N2 C10 C11 113.6(2)
N2 C10 H10A 108.8
C11 C10 H10A 108.8
N2 C10 H10B 108.8
C11 C10 H10B 108.8
H10A C10 H10B 107.7
C10 C11 C12 115.6(2)
C10 C11 H11A 108.4
C12 C11 H11A 108.4
C10 C11 H11B 108.4
C12 C11 H11B 108.4
H11A C11 H11B 107.4
N3 C12 C11 110.3(2)
N3 C12 H12A 109.6
C11 C12 H12A 109.6
N3 C12 H12B 109.6
C11 C12 H12B 109.6
H12A C12 H12B 108.1
N3 C13 C14 125.1(3)
N3 C13 H13 117.5
C14 C13 H13 117.5
C15 C14 C19 120.4(2)
C15 C14 C13 118.3(3)
C19 C14 C13 121.1(2)
C16 C15 C14 121.0(3)
C16 C15 H15 119.5
C14 C15 H15 119.5
C15 C16 C17 119.0(3)
C15 C16 H16 120.5
C17 C16 H16 120.5
C18 C17 C16 121.7(3)
C18 C17 H17 119.1
C16 C17 H17 119.1
C17 C18 O4 118.5(2)
C17 C18 C19 120.6(3)
O4 C18 C19 120.8(2)
O2 C19 C14 122.5(2)
O2 C19 C18 120.3(2)
C14 C19 C18 117.1(2)
O3 C20 H20A 109.5
O3 C20 H20B 109.5
H20A C20 H20B 109.5
O3 C20 H20C 109.5
H20A C20 H20C 109.5
H20B C20 H20C 109.5
O4 C21 H21A 109.5
O4 C21 H21B 109.5
H21A C21 H21B 109.5
O4 C21 H21C 109.5
H21A C21 H21C 109.5
H21B C21 H21C 109.5
C7 N1 C8 121.3(3)
C7 N1 Fe1 125.2(2)
C8 N1 Fe1 113.34(18)
C9 N2 C10 111.3(2)
C9 N2 Fe1 108.64(17)
C10 N2 Fe1 118.56(16)
C9 N2 H1N2 105.8
C10 N2 H1N2 105.8
Fe1 N2 H1N2 105.8
C13 N3 C12 117.8(2)
C13 N3 Fe1 122.96(19)
C12 N3 Fe1 119.22(17)
C1 O1 Fe1 128.76(18)
C19 O2 Fe1 120.72(16)
C2 O3 C20 117.3(2)
C18 O4 C21 114.2(2)
O1 Fe1 O2 90.75(8)
O1 Fe1 N1 88.51(8)
O2 Fe1 N1 87.97(8)
O1 Fe1 N3 108.74(9)
O2 Fe1 N3 84.58(8)
N1 Fe1 N3 161.24(9)
O1 Fe1 N2 166.66(8)
O2 Fe1 N2 92.91(8)
N1 Fe1 N2 78.82(9)
N3 Fe1 N2 84.38(9)
O1 Fe1 Cl1 89.04(6)
O2 Fe1 Cl1 178.68(6)
N1 Fe1 Cl1 93.33(6)
N3 Fe1 Cl1 94.25(6)
N2 Fe1 Cl1 87.58(6)

loop_
_geom_bond_atom_site_label_1
_geom_bond_atom_site_label_2
_geom_bond_distance
C1 O1 1.310(3)
C1 C6 1.414(4)
C1 C2 1.422(4)
C2 O3 1.369(3)
C2 C3 1.370(4)
C3 C4 1.386(4)
C3 H3 0.9500
C4 C5 1.364(4)
C4 H4 0.9500
C5 C6 1.413(4)
C5 H5 0.9500
C6 C7 1.438(4)
C7 N1 1.280(3)
C7 H7 0.9500
C8 N1 1.462(4)
C8 C9 1.508(4)
C8 H8A 0.9900
C8 H8B 0.9900
C9 N2 1.475(3)
C9 H9A 0.9900
C9 H9B 0.9900
C10 N2 1.481(3)
C10 C11 1.515(4)
C10 H10A 0.9900
C10 H10B 0.9900
C11 C12 1.527(4)
C11 H11A 0.9900
C11 H11B 0.9900
C12 N3 1.465(3)
C12 H12A 0.9900
C12 H12B 0.9900
C13 N3 1.290(3)
C13 C14 1.446(4)
C13 H13 0.9500
C14 C15 1.402(4)
C14 C19 1.416(4)
C15 C16 1.370(4)
C15 H15 0.9500
C16 C17 1.385(4)
C16 H16 0.9500
C17 C18 1.376(4)
C17 H17 0.9500
C18 O4 1.383(3)
C18 C19 1.417(4)
C19 O2 1.318(3)
C20 O3 1.423(3)
C20 H20A 0.9800
C20 H20B 0.9800
C20 H20C 0.9800
C21 O4 1.437(3)
C21 H21A 0.9800
C21 H21B 0.9800
C21 H21C 0.9800
N1 Fe1 2.090(2)
N2 Fe1 2.199(2)
N2 H1N2 0.9300
N3 Fe1 2.102(2)
O1 Fe1 1.9190(19)
O2 Fe1 1.9671(16)
Cl1 Fe1 2.4049(7)
